data_7712869
loop_
_publ_author_name
'Ablott, Timothy'
'Lu, Kim'
'Wei, Tao'
'Zhang, Yingjie'

_publ_section_title
;
 Exploring the influence of pH on the structural intricacies of uranium
 oxide hydrates containing both Cd(II) and K(I) ions
;
_journal_name_full 'Dalton Transactions'
_journal_paper_doi 10.1039/D3DT00630A
_journal_year 2023
_chemical_formula_moiety 'Cd3 K2 O22 U6, O'
_chemical_formula_sum 'Cd3 K2 O23 U6'
_chemical_formula_weight 2211.58
_space_group_crystal_system orthorhombic
_space_group_IT_number 58
_space_group_name_Hall '-P 2 2n'
_space_group_name_H-M_alt 'P n n m'
_atom_sites_solution_primary dual
_audit_creation_date 2023-02-25
_audit_creation_method
;
Olex2 1.5
(compiled 2021.12.09 svn.r5202d8cf for OlexSys, GUI svn.r6439)
;
_audit_update_record
;
2023-02-25 deposited with the CCDC.	2023-04-25 downloaded from the CCDC.
;
_cell_angle_alpha 90
_cell_angle_beta 90
_cell_angle_gamma 90
_cell_formula_units_Z 2
_cell_length_a 12.398(3)
_cell_length_b 7.0070(14)
_cell_length_c 11.482(2)
_cell_measurement_reflns_used 16000
_cell_measurement_temperature 100(2)
_cell_measurement_theta_max 25.999
_cell_measurement_theta_min 2.41
_cell_volume 997.5(4)
_computing_data_collection 'BlueIce (McPhillips, et al., 2002)'
_computing_data_reduction 'XDS (Kabsch, 1993)'
_computing_molecular_graphics 'Olex2 1.5 (Dolomanov et al., 2009)'
_computing_publication_material 'Olex2 1.5 (Dolomanov et al., 2009)'
_computing_structure_refinement 'SHELXL 2018/3 (Sheldrick, 2015)'
_computing_structure_solution 'SHELXT 2018/2 (Sheldrick, 2018)'
_diffrn_ambient_temperature 100(2)
_diffrn_measured_fraction_theta_full 0.991
_diffrn_measured_fraction_theta_max 0.991
_diffrn_measurement_device_type 'Eiger Detector'
_diffrn_measurement_method '\p  scans'
_diffrn_radiation_type 'silicon double crystal monochromated synchrotron'
_diffrn_radiation_wavelength 0.71078
_diffrn_reflns_av_R_equivalents 0.0569
_diffrn_reflns_av_unetI/netI 0.0243
_diffrn_reflns_Laue_measured_fraction_full 0.991
_diffrn_reflns_Laue_measured_fraction_max 0.991
_diffrn_reflns_limit_h_max 15
_diffrn_reflns_limit_h_min -15
_diffrn_reflns_limit_k_max 8
_diffrn_reflns_limit_k_min -8
_diffrn_reflns_limit_l_max 14
_diffrn_reflns_limit_l_min -14
_diffrn_reflns_number 12530
_diffrn_reflns_point_group_measured_fraction_full 0.991
_diffrn_reflns_point_group_measured_fraction_max 0.991
_diffrn_reflns_theta_full 25.244
_diffrn_reflns_theta_max 25.998
_diffrn_reflns_theta_min 2.418
_diffrn_source 'Australian Synchrotron MX2'
_exptl_absorpt_coefficient_mu 52.169
_exptl_absorpt_correction_T_max 0.4343
_exptl_absorpt_correction_T_min 0.2814
_exptl_absorpt_correction_type multi-scan
_exptl_absorpt_process_details
;
SADABS-2012/1 (Bruker,2012) was used for absorption correction.
wR2(int) was 0.1842 before and 0.0548 after correction.
The Ratio of minimum to maximum transmission is 0.6479.
The \l/2 correction factor is 0.0015.
;
_exptl_crystal_colour orange
_exptl_crystal_density_diffrn 7.363
_exptl_crystal_description plate
_exptl_crystal_F_000 1836
_exptl_crystal_size_max 0.050
_exptl_crystal_size_mid 0.040
_exptl_crystal_size_min 0.005
_refine_diff_density_max 2.494
_refine_diff_density_min -3.446
_refine_diff_density_rms 0.473
_refine_ls_extinction_method none
_refine_ls_goodness_of_fit_ref 1.081
_refine_ls_hydrogen_treatment undef
_refine_ls_matrix_type full
_refine_ls_number_parameters 79
_refine_ls_number_reflns 1028
_refine_ls_number_restraints 0
_refine_ls_restrained_S_all 1.081
_refine_ls_R_factor_all 0.0300
_refine_ls_R_factor_gt 0.0294
_refine_ls_shift/su_max 0.000
_refine_ls_shift/su_mean 0.000
_refine_ls_structure_factor_coef Fsqd
_refine_ls_weighting_details 'w=1/[\s^2^(Fo^2^)+(0.0411P)^2^+31.3277P] where P=(Fo^2^+2Fc^2^)/3'
_refine_ls_weighting_scheme calc
_refine_ls_wR_factor_gt 0.0814
_refine_ls_wR_factor_ref 0.0822
_reflns_Friedel_coverage 0.000
_reflns_number_gt 999
_reflns_number_total 1028
_reflns_threshold_expression 'I > 2\s(I)'
_cod_data_source_file d3dt00630a2.cif
_cod_data_source_block pnnm_a
_cod_original_cell_volume 997.5(3)
_cod_database_code 7712869
_shelx_shelxl_version_number 2018/3
_shelx_space_group_comment
;
The symmetry employed for this shelxl refinement is uniquely defined
by the following loop, which should always be used as a source of
symmetry information in preference to the above space-group names.
They are only intended as comments.
;
_olex2_refinement_description
;
1. Uiso/Uaniso restraints and constraints
Uanis(O5) = Uanis(O6) = Uanis(O7)
2. Others
 Fixed Sof: Cd2(0.25)
;
_olex2_submission_special_instructions 'No special instructions were received'

loop_
_space_group_symop_operation_xyz
'x, y, z'
'-x, -y, z'
'-x+1/2, y+1/2, -z+1/2'
'x+1/2, -y+1/2, -z+1/2'
'-x, -y, -z'
'x, y, -z'
'x-1/2, -y-1/2, z-1/2'
'-x-1/2, y-1/2, z-1/2'

loop_
_atom_site_label
_atom_site_type_symbol
_atom_site_fract_x
_atom_site_fract_y
_atom_site_fract_z
_atom_site_U_iso_or_equiv
_atom_site_adp_type
_atom_site_occupancy
_atom_site_site_symmetry_order
_atom_site_calc_flag
_atom_site_refinement_flags_posn
_atom_site_refinement_flags_adp
_atom_site_refinement_flags_occupancy
_atom_site_disorder_assembly
_atom_site_disorder_group
U1 U 0.24312(4) 0.18673(7) 0.500000 0.00744(19) Uani 1 2 d S T P . .
U2 U 0.24322(3) 0.68256(6) 0.31773(4) 0.00765(17) Uani 1 1 d . . . . .
Cd1 Cd 0.500000 1.000000 0.35208(8) 0.0091(2) Uani 1 2 d S T P . .
Cd2 Cd 0.000000 0.500000 0.4757(2) 0.0478(11) Uani 0.5 2 d S T P . .
K1 K 0.000000 1.000000 0.3235(4) 0.0334(10) Uani 1 2 d S T P . .
O1 O 0.0872(9) 0.2440(15) 0.500000 0.021(2) Uani 1 2 d S T P . .
O2 O 0.3987(7) 0.1136(14) 0.500000 0.0139(19) Uani 1 2 d S T P . .
O3 O 0.2193(6) 0.0024(9) 0.3551(6) 0.0106(13) Uani 1 1 d . . . . .
O4 O 0.2690(6) 0.3646(11) 0.3537(6) 0.0136(14) Uani 1 1 d . . . . .
O5 O 0.0948(6) 0.6350(10) 0.2973(6) 0.0145(9) Uani 1 1 d . . . . .
O6 O 0.3900(6) 0.7297(10) 0.3335(5) 0.0145(9) Uani 1 1 d . . . . .
O7 O 0.2117(8) 0.6670(13) 0.500000 0.0145(9) Uani 1 2 d S T P . .
O8 O 0.500000 0.500000 0.500000 0.023(4) Uani 1 4 d S T P . .

loop_
_atom_site_aniso_label
_atom_site_aniso_U_11
_atom_site_aniso_U_22
_atom_site_aniso_U_33
_atom_site_aniso_U_23
_atom_site_aniso_U_13
_atom_site_aniso_U_12
U1 0.0108(3) 0.0075(3) 0.0040(3) 0.000 0.000 0.00025(15)
U2 0.0106(3) 0.0079(3) 0.0044(2) -0.00007(12) 0.00001(11) -0.00066(11)
Cd1 0.0106(5) 0.0115(5) 0.0053(4) 0.000 0.000 -0.0002(4)
Cd2 0.078(2) 0.0427(15) 0.022(3) 0.000 0.000 0.0461(15)
K1 0.027(2) 0.034(2) 0.039(2) 0.000 0.000 -0.0008(17)
O1 0.031(6) 0.017(5) 0.016(5) 0.000 0.000 -0.004(5)
O2 0.013(4) 0.020(5) 0.008(4) 0.000 0.000 0.001(4)
O3 0.012(3) 0.010(3) 0.009(3) 0.001(2) -0.003(3) 0.002(3)
O4 0.022(3) 0.007(3) 0.012(4) 0.000(3) -0.002(3) 0.005(3)
O5 0.018(2) 0.015(2) 0.0107(19) -0.0015(19) -0.0011(19) 0.0010(19)
O6 0.018(2) 0.015(2) 0.0107(19) -0.0015(19) -0.0011(19) 0.0010(19)
O7 0.018(2) 0.015(2) 0.0107(19) -0.0015(19) -0.0011(19) 0.0010(19)
O8 0.013(7) 0.020(8) 0.036(9) 0.000 0.000 0.006(6)

loop_
_atom_type_symbol
_atom_type_description
_atom_type_scat_dispersion_real
_atom_type_scat_dispersion_imag
_atom_type_scat_source
Cd Cd -0.8075 1.2024 'International Tables Vol C Tables 4.2.6.8 and 6.1.1.4'
K K 0.2009 0.2494 'International Tables Vol C Tables 4.2.6.8 and 6.1.1.4'
O O 0.0106 0.0060 'International Tables Vol C Tables 4.2.6.8 and 6.1.1.4'
U U -9.6767 9.6646 'International Tables Vol C Tables 4.2.6.8 and 6.1.1.4'

loop_
_geom_angle_atom_site_label_1
_geom_angle_atom_site_label_2
_geom_angle_atom_site_label_3
_geom_angle
_geom_angle_site_symmetry_1
_geom_angle_site_symmetry_3
_geom_angle_publ_flag
U2 U1 U2 174.60(2) 8_656 3_545 ?
U2 U1 Cd2 88.14(4) 3_545 . ?
U2 U1 Cd2 96.70(4) 3_545 5_566 ?
U2 U1 Cd2 96.70(4) 8_656 . ?
U2 U1 Cd2 88.14(4) 8_656 5_566 ?
U2 U1 K1 60.60(5) 3_545 1_545 ?
U2 U1 K1 123.91(6) 3_545 5_566 ?
U2 U1 K1 60.60(5) 8_656 5_566 ?
U2 U1 K1 123.91(6) 8_656 1_545 ?
Cd2 U1 Cd2 8.57(8) . 5_566 ?
Cd2 U1 K1 66.97(3) 5_566 1_545 ?
Cd2 U1 K1 61.99(3) 5_566 5_566 ?
Cd2 U1 K1 66.97(3) . 5_566 ?
Cd2 U1 K1 61.99(3) . 1_545 ?
K1 U1 K1 63.34(11) 1_545 5_566 ?
O1 U1 U2 92.696(10) . 8_656 ?
O1 U1 U2 92.696(10) . 3_545 ?
O1 U1 Cd2 24.7(3) . . ?
O1 U1 Cd2 24.7(3) . 5_566 ?
O1 U1 K1 45.9(2) . 5_566 ?
O1 U1 K1 45.9(2) . 1_545 ?
O1 U1 O2 176.8(4) . . ?
O1 U1 O3 89.3(3) . . ?
O1 U1 O3 89.3(3) . 6_556 ?
O1 U1 O4 91.7(3) . . ?
O1 U1 O4 91.7(3) . 6_556 ?
O2 U1 U2 87.313(10) . 3_545 ?
O2 U1 U2 87.313(10) . 8_656 ?
O2 U1 Cd2 158.4(3) . . ?
O2 U1 Cd2 158.4(3) . 5_566 ?
O2 U1 K1 131.9(2) . 1_545 ?
O2 U1 K1 131.9(2) . 5_566 ?
O2 U1 O3 88.8(3) . . ?
O2 U1 O3 88.8(3) . 6_556 ?
O2 U1 O4 90.3(3) . . ?
O2 U1 O4 90.3(3) . 6_556 ?
O3 U1 U2 38.75(18) . 3_545 ?
O3 U1 U2 141.54(18) . 8_656 ?
O3 U1 U2 38.75(18) 6_556 8_656 ?
O3 U1 U2 141.54(18) 6_556 3_545 ?
O3 U1 Cd2 107.64(18) 6_556 . ?
O3 U1 Cd2 100.72(18) 6_556 5_566 ?
O3 U1 Cd2 107.64(18) . 5_566 ?
O3 U1 Cd2 100.72(18) . . ?
O3 U1 K1 95.5(2) 6_556 1_545 ?
O3 U1 K1 43.54(19) 6_556 5_566 ?
O3 U1 K1 43.54(19) . 1_545 ?
O3 U1 K1 95.5(2) . 5_566 ?
O3 U1 O3 102.9(4) 6_556 . ?
O4 U1 U2 37.3(2) . 3_545 ?
O4 U1 U2 142.3(2) 6_556 3_545 ?
O4 U1 U2 142.3(2) . 8_656 ?
O4 U1 U2 37.3(2) 6_556 8_656 ?
O4 U1 Cd2 80.56(19) 6_556 . ?
O4 U1 Cd2 73.58(19) 6_556 5_566 ?
O4 U1 Cd2 80.56(19) . 5_566 ?
O4 U1 Cd2 73.58(19) . . ?
O4 U1 K1 137.3(2) 6_556 1_545 ?
O4 U1 K1 84.3(2) . 1_545 ?
O4 U1 K1 137.3(2) . 5_566 ?
O4 U1 K1 84.3(2) 6_556 5_566 ?
O4 U1 O3 76.0(3) 6_556 6_556 ?
O4 U1 O3 76.0(3) . . ?
O4 U1 O3 178.5(3) . 6_556 ?
O4 U1 O3 178.5(3) 6_556 . ?
O4 U1 O4 105.1(4) 6_556 . ?
U1 U2 U2 65.526(15) 3 3 ?
U1 U2 Cd2 121.60(4) 3 . ?
U1 U2 K1 92.87(7) 3 . ?
U1 U2 K1 62.42(6) 3 3_545 ?
Cd2 U2 U2 122.932(16) . 3 ?
Cd2 U2 K1 63.02(4) . . ?
Cd2 U2 K1 140.12(2) . 3_545 ?
K1 U2 U2 60.03(3) . 3 ?
K1 U2 U2 95.61(3) 3_545 3 ?
K1 U2 K1 151.960(16) . 3_545 ?
O3 U2 U1 100.63(16) 1_565 3 ?
O3 U2 U1 33.73(16) 3 3 ?
O3 U2 U2 36.09(16) 1_565 3 ?
O3 U2 U2 97.86(16) 3 3 ?
O3 U2 Cd2 112.16(17) 3 . ?
O3 U2 Cd2 97.97(18) 1_565 . ?
O3 U2 K1 46.07(17) 3 3_545 ?
O3 U2 K1 46.76(17) 1_565 . ?
O3 U2 K1 118.88(17) 3 . ?
O3 U2 K1 121.07(18) 1_565 3_545 ?
O3 U2 O3 133.80(18) 1_565 3 ?
O3 U2 O4 67.6(2) 1_565 3 ?
O4 U2 U1 33.08(19) 3 3 ?
O4 U2 U1 100.45(18) . 3 ?
O4 U2 U2 33.68(18) 3 3 ?
O4 U2 U2 162.93(18) . 3 ?
O4 U2 Cd2 122.62(18) 3 . ?
O4 U2 Cd2 72.10(18) . . ?
O4 U2 K1 83.07(19) 3 3_545 ?
O4 U2 K1 133.41(18) . . ?
O4 U2 K1 68.94(19) 3 . ?
O4 U2 K1 68.38(18) . 3_545 ?
O4 U2 O3 67.0(2) . 3 ?
O4 U2 O3 66.7(3) 3 3 ?
O4 U2 O3 158.9(3) . 1_565 ?
O4 U2 O4 133.5(2) . 3 ?
O5 U2 U1 85.6(2) . 3 ?
O5 U2 U2 98.8(2) . 3 ?
O5 U2 Cd2 38.1(2) . . ?
O5 U2 K1 134.9(2) . 3_545 ?
O5 U2 K1 47.3(2) . . ?
O5 U2 O3 94.0(3) . 1_565 ?
O5 U2 O3 89.6(3) . 3 ?
O5 U2 O4 85.9(3) . 3 ?
O5 U2 O4 89.2(3) . . ?
O5 U2 O7 86.2(3) . . ?
O6 U2 U1 92.9(2) . 3 ?
O6 U2 U2 80.5(2) . 3 ?
O6 U2 Cd2 143.3(2) . . ?
O6 U2 K1 44.0(2) . 3_545 ?
O6 U2 K1 132.9(2) . . ?
O6 U2 O3 86.3(3) . 1_565 ?
O6 U2 O3 89.1(3) . 3 ?
O6 U2 O4 91.1(3) . . ?
O6 U2 O4 92.8(3) . 3 ?
O6 U2 O5 178.5(3) . . ?
O6 U2 O7 95.3(3) . . ?
O7 U2 U1 171.7(3) . 3 ?
O7 U2 U2 116.9(2) . 3 ?
O7 U2 Cd2 50.2(3) . . ?
O7 U2 K1 123.8(3) . 3_545 ?
O7 U2 K1 82.3(3) . . ?
O7 U2 O3 145.2(3) . 3 ?
O7 U2 O3 81.0(3) . 1_565 ?
O7 U2 O4 146.9(3) . 3 ?
O7 U2 O4 78.4(3) . . ?
Cd1 Cd1 K1 119.91(5) 5_676 3 ?
Cd1 Cd1 K1 119.91(5) 5_676 3_545 ?
K1 Cd1 K1 120.17(11) 3_545 3 ?
O2 Cd1 Cd1 41.20(18) 1_565 5_676 ?
O2 Cd1 Cd1 41.20(18) 5_666 5_676 ?
O2 Cd1 K1 94.0(2) 1_565 3 ?
O2 Cd1 K1 132.9(3) 5_666 3 ?
O2 Cd1 K1 132.9(3) 1_565 3_545 ?
O2 Cd1 K1 94.0(2) 5_666 3_545 ?
O2 Cd1 O2 82.4(4) 5_666 1_565 ?
O2 Cd1 O5 175.7(3) 5_666 3 ?
O2 Cd1 O5 175.7(3) 1_565 4_565 ?
O2 Cd1 O5 97.6(3) 5_666 4_565 ?
O2 Cd1 O5 97.6(3) 1_565 3 ?
O2 Cd1 O6 91.7(3) 5_666 2_675 ?
O2 Cd1 O6 91.7(3) 1_565 . ?
O2 Cd1 O6 96.2(3) 1_565 2_675 ?
O2 Cd1 O6 96.2(3) 5_666 . ?
O5 Cd1 Cd1 138.67(17) 4_565 5_676 ?
O5 Cd1 Cd1 138.67(17) 3 5_676 ?
O5 Cd1 K1 42.82(17) 4_565 3_545 ?
O5 Cd1 K1 89.11(18) 4_565 3 ?
O5 Cd1 K1 89.11(18) 3 3_545 ?
O5 Cd1 K1 42.82(17) 3 3 ?
O5 Cd1 O5 82.7(3) 3 4_565 ?
O5 Cd1 O6 88.1(2) 3 . ?
O5 Cd1 O6 88.1(2) 4_565 2_675 ?
O5 Cd1 O6 84.1(2) 3 2_675 ?
O5 Cd1 O6 84.1(2) 4_565 . ?
O6 Cd1 Cd1 95.22(16) 2_675 5_676 ?
O6 Cd1 Cd1 95.22(16) . 5_676 ?
O6 Cd1 K1 130.92(17) 2_675 3_545 ?
O6 Cd1 K1 41.78(17) . 3_545 ?
O6 Cd1 K1 130.92(17) . 3 ?
O6 Cd1 K1 41.78(17) 2_675 3 ?
O6 Cd1 O6 169.6(3) . 2_675 ?
U1 Cd2 U1 171.43(8) 5_566 . ?
U1 Cd2 U2 119.00(3) 5_566 . ?
U1 Cd2 U2 65.639(18) 5_566 2_565 ?
U1 Cd2 U2 119.00(3) . 2_565 ?
U1 Cd2 U2 65.640(18) . . ?
U1 Cd2 K1 123.96(3) 5_566 1_545 ?
U1 Cd2 K1 123.96(3) . . ?
U1 Cd2 K1 57.90(2) 5_566 5_576 ?
U1 Cd2 K1 60.53(3) 5_566 . ?
U1 Cd2 K1 116.70(4) . 5_576 ?
U1 Cd2 K1 60.53(3) . 1_545 ?
U2 Cd2 U2 122.06(7) 2_565 . ?
U2 Cd2 K1 88.91(3) . 5_576 ?
U2 Cd2 K1 58.54(3) . . ?
U2 Cd2 K1 58.54(3) 2_565 1_545 ?
U2 Cd2 K1 123.484(17) 2_565 5_576 ?
U2 Cd2 K1 95.14(5) . 1_545 ?
U2 Cd2 K1 95.14(5) 2_565 . ?
Cd2 Cd2 U1 85.72(4) 5_566 . ?
Cd2 Cd2 U1 85.72(4) 5_566 5_566 ?
Cd2 Cd2 U2 118.97(4) 5_566 . ?
Cd2 Cd2 U2 118.97(3) 5_566 2_565 ?
Cd2 Cd2 K1 116.51(7) 5_566 . ?
Cd2 Cd2 K1 56.64(6) 5_566 5_576 ?
Cd2 Cd2 K1 116.51(7) 5_566 1_545 ?
Cd2 Cd2 O1 82.41(8) 5_566 . ?
Cd2 Cd2 O1 82.41(8) 5_566 5_566 ?
Cd2 Cd2 O5 143.62(16) 5_566 . ?
Cd2 Cd2 O5 143.62(16) 5_566 2_565 ?
K1 Cd2 K1 173.16(6) 1_545 5_576 ?
K1 Cd2 K1 59.87(11) . 5_576 ?
K1 Cd2 K1 126.98(13) 1_545 . ?
O1 Cd2 U1 23.0(3) . . ?
O1 Cd2 U1 23.0(3) 5_566 5_566 ?
O1 Cd2 U1 154.3(3) . 5_566 ?
O1 Cd2 U1 154.3(3) 5_566 . ?
O1 Cd2 U2 86.7(2) . . ?
O1 Cd2 U2 100.7(3) 5_566 . ?
O1 Cd2 U2 100.7(3) . 2_565 ?
O1 Cd2 U2 86.7(2) 5_566 2_565 ?
O1 Cd2 K1 129.52(18) . 5_576 ?
O1 Cd2 K1 45.52(19) 5_566 . ?
O1 Cd2 K1 38.6(2) 5_566 5_576 ?
O1 Cd2 K1 144.9(2) 5_566 1_545 ?
O1 Cd2 K1 45.52(19) . 1_545 ?
O1 Cd2 K1 144.9(2) . . ?
O1 Cd2 O1 164.81(16) . 5_566 ?
O1 Cd2 O5 100.7(2) . . ?
O1 Cd2 O5 91.6(2) . 2_565 ?
O1 Cd2 O5 91.6(2) 5_566 . ?
O1 Cd2 O5 100.7(2) 5_566 2_565 ?
O5 Cd2 U1 84.61(16) . . ?
O5 Cd2 U1 102.37(16) 2_565 . ?
O5 Cd2 U1 84.61(15) 2_565 5_566 ?
O5 Cd2 U1 102.37(16) . 5_566 ?
O5 Cd2 U2 96.27(17) . 2_565 ?
O5 Cd2 U2 27.24(15) 2_565 2_565 ?
O5 Cd2 U2 96.27(17) 2_565 . ?
O5 Cd2 U2 27.23(15) . . ?
O5 Cd2 K1 46.19(16) . . ?
O5 Cd2 K1 88.48(17) 2_565 . ?
O5 Cd2 K1 97.59(16) . 5_576 ?
O5 Cd2 K1 88.48(17) . 1_545 ?
O5 Cd2 K1 46.19(16) 2_565 1_545 ?
O5 Cd2 K1 138.88(16) 2_565 5_576 ?
O5 Cd2 O5 72.8(3) . 2_565 ?
U2 K1 U2 61.15(2) 2_575 4_465 ?
U2 K1 U2 117.87(5) . 4_465 ?
U2 K1 U2 117.87(5) 2_575 3 ?
U2 K1 U2 61.15(2) . 3 ?
U2 K1 U2 177.99(13) . 2_575 ?
U2 K1 U2 129.41(12) 4_465 3 ?
O1 K1 U2 93.6(2) 1_565 . ?
O1 K1 U2 77.54(17) 5_566 4_465 ?
O1 K1 U2 145.1(2) 5_566 3 ?
O1 K1 U2 87.8(2) 5_566 . ?
O1 K1 U2 77.54(17) 1_565 3 ?
O1 K1 U2 87.8(2) 1_565 2_575 ?
O1 K1 U2 93.6(2) 5_566 2_575 ?
O1 K1 U2 145.1(2) 1_565 4_465 ?
O1 K1 O1 89.9(3) 1_565 5_566 ?
O3 K1 U2 142.77(14) 2_565 . ?
O3 K1 U2 152.90(17) 2_565 3 ?
O3 K1 U2 39.01(14) 2_565 4_465 ?
O3 K1 U2 142.77(14) 1_565 2_575 ?
O3 K1 U2 37.67(14) 2_565 2_575 ?
O3 K1 U2 37.67(14) 1_565 . ?
O3 K1 U2 152.90(17) 1_565 4_465 ?
O3 K1 U2 39.01(14) 1_565 3 ?
O3 K1 O1 106.5(3) 2_565 1_565 ?
O3 K1 O1 106.5(3) 1_565 5_566 ?
O3 K1 O1 61.9(3) 2_565 5_566 ?
O3 K1 O1 61.9(3) 1_565 1_565 ?
O3 K1 O3 164.8(3) 1_565 2_565 ?
O3 K1 O5 66.9(2) 2_565 2_575 ?
O3 K1 O5 66.9(2) 1_565 . ?
O3 K1 O5 114.8(2) 1_565 2_575 ?
O3 K1 O5 114.8(2) 2_565 . ?
O3 K1 O6 66.1(2) 1_565 3 ?
O3 K1 O6 125.2(2) 2_565 3 ?
O3 K1 O6 125.2(2) 1_565 4_465 ?
O3 K1 O6 66.1(2) 2_565 4_465 ?
O5 K1 U2 150.28(14) . 2_575 ?
O5 K1 U2 150.28(15) 2_575 . ?
O5 K1 U2 89.91(15) 2_575 3 ?
O5 K1 U2 29.29(14) 2_575 2_575 ?
O5 K1 U2 84.89(15) . 3 ?
O5 K1 U2 29.29(14) . . ?
O5 K1 U2 84.89(15) 2_575 4_465 ?
O5 K1 U2 89.91(15) . 4_465 ?
O5 K1 O1 72.1(3) . 5_566 ?
O5 K1 O1 117.2(3) 2_575 5_566 ?
O5 K1 O1 117.2(3) . 1_565 ?
O5 K1 O1 72.1(3) 2_575 1_565 ?
O5 K1 O5 167.8(3) . 2_575 ?
O6 K1 U2 109.30(18) 3 4_465 ?
O6 K1 U2 92.28(16) 3 2_575 ?
O6 K1 U2 86.41(16) 4_465 2_575 ?
O6 K1 U2 27.69(15) 4_465 4_465 ?
O6 K1 U2 109.30(18) 4_465 3 ?
O6 K1 U2 86.41(16) 3 . ?
O6 K1 U2 27.69(15) 3 3 ?
O6 K1 U2 92.28(16) 4_465 . ?
O6 K1 O1 172.6(3) 4_465 1_565 ?
O6 K1 O1 85.9(2) 4_465 5_566 ?
O6 K1 O1 172.6(3) 3 5_566 ?
O6 K1 O1 85.9(2) 3 1_565 ?
O6 K1 O5 104.5(2) 3 . ?
O6 K1 O5 104.5(2) 4_465 2_575 ?
O6 K1 O5 67.1(2) 4_465 . ?
O6 K1 O5 67.1(2) 3 2_575 ?
O6 K1 O6 99.0(3) 4_465 3 ?
U1 O1 Cd2 132.4(5) . 5_566 ?
U1 O1 Cd2 132.4(5) . . ?
U1 O1 K1 104.4(3) . 5_566 ?
U1 O1 K1 104.4(3) . 1_545 ?
Cd2 O1 Cd2 15.19(16) . 5_566 ?
Cd2 O1 K1 114.0(4) 5_566 1_545 ?
Cd2 O1 K1 114.0(4) . 5_566 ?
Cd2 O1 K1 102.7(3) . 1_545 ?
Cd2 O1 K1 102.7(3) 5_566 5_566 ?
K1 O1 K1 90.1(3) 1_545 5_566 ?
U1 O2 Cd1 128.9(2) . 5_666 ?
U1 O2 Cd1 128.9(2) . 1_545 ?
Cd1 O2 Cd1 97.6(4) 5_666 1_545 ?
U1 O3 U2 107.5(3) . 3_545 ?
U1 O3 U2 136.0(3) . 1_545 ?
U1 O3 K1 104.2(3) . 1_545 ?
U2 O3 U2 109.5(3) 1_545 3_545 ?
U2 O3 K1 95.6(2) 1_545 1_545 ?
U2 O3 K1 94.9(2) 3_545 1_545 ?
U1 O4 U2 134.0(3) . . ?
U1 O4 U2 109.6(3) . 3_545 ?
U2 O4 U2 111.6(3) . 3_545 ?
U2 O5 Cd1 132.0(3) . 3_545 ?
U2 O5 Cd2 114.6(3) . . ?
U2 O5 K1 103.4(3) . . ?
Cd1 O5 Cd2 102.3(3) 3_545 . ?
Cd1 O5 K1 103.9(2) 3_545 . ?
Cd2 O5 K1 93.4(2) . . ?
U2 O6 Cd1 136.3(4) . . ?
U2 O6 K1 108.4(3) . 3_545 ?
Cd1 O6 K1 104.0(2) . 3_545 ?
U2 O7 U2 158.0(5) 6_556 . ?

loop_
_geom_bond_atom_site_label_1
_geom_bond_atom_site_label_2
_geom_bond_distance
_geom_bond_site_symmetry_2
_geom_bond_publ_flag
U1 U2 3.6523(9) 8_656 ?
U1 U2 3.6523(9) 3_545 ?
U1 Cd2 3.7393(8) . ?
U1 Cd2 3.7393(8) 5_566 ?
U1 K1 3.861(2) 1_545 ?
U1 K1 3.861(2) 5_566 ?
U1 O1 1.974(11) . ?
U1 O2 1.996(9) . ?
U1 O3 2.127(6) . ?
U1 O3 2.127(6) 6_556 ?
U1 O4 2.116(7) 6_556 ?
U1 O4 2.116(7) . ?
U2 U2 3.8369(8) 3 ?
U2 Cd2 3.7440(14) . ?
U2 K1 3.7476(7) . ?
U2 K1 3.7948(19) 3_545 ?
U2 O3 2.301(7) 1_565 ?
U2 O3 2.397(7) 3 ?
U2 O4 2.350(8) 3 ?
U2 O4 2.289(8) . ?
U2 O5 1.885(7) . ?
U2 O6 1.858(7) . ?
U2 O7 2.132(2) . ?
Cd1 Cd1 3.397(2) 5_676 ?
Cd1 K1 4.042(2) 3_545 ?
Cd1 K1 4.042(2) 3 ?
Cd1 O2 2.257(6) 1_565 ?
Cd1 O2 2.257(6) 5_666 ?
Cd1 O5 2.284(7) 4_565 ?
Cd1 O5 2.284(7) 3 ?
Cd1 O6 2.344(7) 2_675 ?
Cd1 O6 2.344(7) . ?
Cd2 Cd2 0.559(5) 5_566 ?
Cd2 K1 3.915(2) . ?
Cd2 K1 4.194(3) 5_576 ?
Cd2 K1 3.915(2) 1_545 ?
Cd2 O1 2.113(11) . ?
Cd2 O1 2.113(11) 5_566 ?
Cd2 O5 2.544(7) 2_565 ?
Cd2 O5 2.544(7) . ?
K1 O1 2.864(8) 5_566 ?
K1 O1 2.864(8) 1_565 ?
K1 O3 2.743(7) 1_565 ?
K1 O3 2.743(7) 2_565 ?
K1 O5 2.830(7) . ?
K1 O5 2.830(7) 2_575 ?
K1 O6 2.775(7) 4_465 ?
K1 O6 2.775(7) 3 ?

loop_
_geom_torsion_atom_site_label_1
_geom_torsion_atom_site_label_2
_geom_torsion_atom_site_label_3
_geom_torsion_atom_site_label_4
_geom_torsion
_geom_torsion_site_symmetry_1
_geom_torsion_site_symmetry_2
_geom_torsion_site_symmetry_3
_geom_torsion_site_symmetry_4
_geom_torsion_publ_flag
U1 U2 O5 Cd1 25.1(4) 3 . . 3_545 ?
U1 U2 O5 Cd2 161.8(3) 3 . . . ?
U1 U2 O5 K1 -98.1(2) 3 . . . ?
U1 U2 O6 Cd1 91.7(4) 3 . . . ?
U1 U2 O6 K1 -43.9(2) 3 . . 3_545 ?
U2 U2 O5 Cd1 89.5(4) 3 . . 3_545 ?
U2 U2 O5 Cd2 -133.8(2) 3 . . . ?
U2 U2 O5 K1 -33.7(2) 3 . . . ?
U2 U2 O6 Cd1 27.1(4) 3 . . . ?
U2 U2 O6 K1 -108.5(2) 3 . . 3_545 ?
Cd2 U2 O5 Cd1 -136.7(6) . . . 3_545 ?
Cd2 U2 O5 K1 100.1(4) . . . . ?
Cd2 U2 O6 Cd1 -107.1(5) . . . . ?
Cd2 U2 O6 K1 117.3(3) . . . 3_545 ?
K1 U2 O5 Cd1 -17.7(6) 3_545 . . 3_545 ?
K1 U2 O5 Cd1 123.2(5) . . . 3_545 ?
K1 U2 O5 Cd2 -100.1(4) . . . . ?
K1 U2 O5 Cd2 119.0(2) 3_545 . . . ?
K1 U2 O5 K1 -140.87(14) 3_545 . . . ?
K1 U2 O6 Cd1 -4.9(6) . . . . ?
K1 U2 O6 Cd1 135.6(6) 3_545 . . . ?
K1 U2 O6 K1 -140.55(15) . . . 3_545 ?
O3 U2 O5 Cd1 -8.4(4) 3 . . 3_545 ?
O3 U2 O5 Cd1 125.5(4) 1_565 . . 3_545 ?
O3 U2 O5 Cd2 128.3(3) 3 . . . ?
O3 U2 O5 Cd2 -97.8(3) 1_565 . . . ?
O3 U2 O5 K1 -131.6(3) 3 . . . ?
O3 U2 O5 K1 2.3(3) 1_565 . . . ?
O3 U2 O6 Cd1 125.3(5) 3 . . . ?
O3 U2 O6 Cd1 -8.7(4) 1_565 . . . ?
O3 U2 O6 K1 -10.4(3) 3 . . 3_545 ?
O3 U2 O6 K1 -144.4(3) 1_565 . . 3_545 ?
O4 U2 O5 Cd1 -75.4(5) . . . 3_545 ?
O4 U2 O5 Cd1 58.3(4) 3 . . 3_545 ?
O4 U2 O5 Cd2 61.3(3) . . . . ?
O4 U2 O5 Cd2 -165.0(3) 3 . . . ?
O4 U2 O5 K1 -64.9(3) 3 . . . ?
O4 U2 O5 K1 161.4(3) . . . . ?
O4 U2 O6 Cd1 58.6(5) 3 . . . ?
O4 U2 O6 Cd1 -167.8(5) . . . . ?
O4 U2 O6 K1 -77.0(3) 3 . . 3_545 ?
O4 U2 O6 K1 56.6(3) . . . 3_545 ?
O7 U2 O5 Cd1 -153.8(5) . . . 3_545 ?
O7 U2 O5 Cd2 -17.2(4) . . . . ?
O7 U2 O5 K1 83.0(3) . . . . ?
O7 U2 O6 Cd1 -89.3(5) . . . . ?
O7 U2 O6 K1 135.1(3) . . . 3_545 ?
